data_2201384
loop_
_publ_author_name
'Davies, Sian C.'
'Smith, Matt C.'
'Hughes, David L.'
'Evans, David J.'

_publ_section_title
;\m-Ferrio-bis{carbonyl[\m-2,2',2''-nitrilotriethanethiolato(3-)-<i>N,S,S</i>',<i>S</i>'':<i>S,S</i>']iron(II)}
 benzene solvate
;
_journal_issue 11
_journal_name_full 'Acta Crystallographica Section E'
_journal_page_first m658
_journal_page_last m660
_journal_paper_doi 10.1107/S1600536802018573
_journal_volume 58
_journal_year 2002
_chemical_formula_iupac '[Fe3 (C6 H12 N S3)2 (C O)2], C6 H6'
_chemical_formula_moiety 'C14 H24 Fe3 N2 O2 S6, C6 H6'
_chemical_formula_structural '[{Fe({SCH~2~CH~2~}~3~N)(CO)}~2~(\m-Fe)].C~6~H~6~'
_chemical_formula_sum 'C20 H30 Fe3 N2 O2 S6'
_chemical_formula_weight 690.37
_chemical_name_systematic
;
\m-Ferrio-bis{carbonyl[\m-2,2',2''-nitrilotriethanethiolato(3-)-
N,S,S',S'':S,S']iron(II)} benzene solvate
;
_space_group_IT_number 14
_symmetry_cell_setting monoclinic
_symmetry_space_group_name_Hall '-P 2yn'
_symmetry_space_group_name_H-M 'P 1 21/n 1'
_atom_sites_solution_hydrogens geom
_atom_sites_solution_primary direct
_atom_sites_solution_secondary difmap
_cell_angle_alpha 90.00
_cell_angle_beta 97.226(8)
_cell_angle_gamma 90.00
_cell_formula_units_Z 4
_cell_length_a 14.1644(12)
_cell_length_b 11.0663(15)
_cell_length_c 17.820(2)
_cell_measurement_reflns_used 24
_cell_measurement_temperature 293(2)
_cell_measurement_theta_max 11
_cell_measurement_theta_min 10
_cell_volume 2771.1(5)
_computing_cell_refinement 'CAD-4 EXPRESS'
_computing_data_collection 'CAD-4 EXPRESS (Enraf-Nonius, 1992)'
_computing_data_reduction 'CAD4 Processing Program (Hursthouse, 1976)'
_computing_molecular_graphics 'ORTEP-3 (Farrugia, 1997)'
_computing_publication_material SHELXL97
_computing_structure_refinement 'SHELXL97 (Sheldrick, 1997)'
_computing_structure_solution 'SHELXS86 (Sheldrick, 1986)'
_diffrn_ambient_temperature 566(2)
_diffrn_measured_fraction_theta_full 1.000
_diffrn_measured_fraction_theta_max 1.000
_diffrn_measurement_device 'Enraf-Nonius CAD-4'
_diffrn_measurement_method 'scintillation counter; \w/2\q'
_diffrn_radiation_monochromator graphite
_diffrn_radiation_source 'fine-focus sealed tube'
_diffrn_radiation_type MoK\a
_diffrn_radiation_wavelength 0.71069
_diffrn_reflns_av_R_equivalents 0.0579
_diffrn_reflns_av_sigmaI/netI 0.1297
_diffrn_reflns_limit_h_max 16
_diffrn_reflns_limit_h_min -1
_diffrn_reflns_limit_k_max 12
_diffrn_reflns_limit_k_min -1
_diffrn_reflns_limit_l_max 20
_diffrn_reflns_limit_l_min -20
_diffrn_reflns_number 5226
_diffrn_reflns_theta_full 24.00
_diffrn_reflns_theta_max 24.0
_diffrn_reflns_theta_min 1.5
_diffrn_standards_decay_% 0
_diffrn_standards_interval_count 300
_diffrn_standards_interval_time 167
_diffrn_standards_number 3
_exptl_absorpt_coefficient_mu 2.023
_exptl_absorpt_correction_T_max 0.960
_exptl_absorpt_correction_T_min 0.914
_exptl_absorpt_correction_type psi-scan
_exptl_absorpt_process_details '(EMPABS; Sheldrick et al., 1977)'
_exptl_crystal_colour orange--brown
_exptl_crystal_density_diffrn 1.655
_exptl_crystal_density_method 'not measured'
_exptl_crystal_description 'rectangular prism'
_exptl_crystal_F_000 1416
_exptl_crystal_size_max 0.74
_exptl_crystal_size_mid 0.13
_exptl_crystal_size_min 0.10
_refine_diff_density_max 0.594
_refine_diff_density_min -0.467
_refine_ls_extinction_method none
_refine_ls_goodness_of_fit_ref 0.984
_refine_ls_hydrogen_treatment constr
_refine_ls_matrix_type full
_refine_ls_number_parameters 291
_refine_ls_number_reflns 4356
_refine_ls_number_restraints 0
_refine_ls_restrained_S_all 0.984
_refine_ls_R_factor_all 0.1395
_refine_ls_R_factor_gt 0.0572
_refine_ls_shift/su_max 0.001
_refine_ls_shift/su_mean <0.001
_refine_ls_structure_factor_coef Fsqd
_refine_ls_weighting_details 'calc w = 1/[\s^2^(Fo^2^)+(0.036P)^2^] where P = (Fo^2^+2Fc^2^)/3'
_refine_ls_weighting_scheme calc
_refine_ls_wR_factor_gt 0.1033
_refine_ls_wR_factor_ref 0.1438
_reflns_number_gt 1873
_reflns_number_total 4356
_reflns_threshold_expression I>2\s(I)
_cod_data_source_file ci6145.cif
_cod_data_source_block I
_cod_depositor_comments
;
The following automatic conversions were performed:
'_geom_bond_publ_flag' value 'Yes' changed to 'yes' according to
'/home/saulius/struct/CIF-dictionaries/cif_core.dic' dictionary named
'cif_core.dic' version 2.4.1 from 2010-06-29 (18
times).

'_geom_bond_publ_flag' value 'No' changed to 'no' according to
'/home/saulius/struct/CIF-dictionaries/cif_core.dic' dictionary named
'cif_core.dic' version 2.4.1 from 2010-06-29 (36 times).

Automatic conversion script
Id: cif_fix_enum 1527 2010-12-29 10:47:43Z saulius 

The following automatic conversions were performed:

'_geom_bond_publ_flag' value 'Yes' changed to 'yes' according to
/home/saulius/struct/CIF-dictionaries/cif_core.dic dictionary named
'cif_core.dic' version 2.4.1 from 2010-06-29 (18
times).

'_geom_bond_publ_flag' value 'No' changed to 'no' according
to /home/saulius/struct/CIF-dictionaries/cif_core.dic dictionary
named 'cif_core.dic' version 2.4.1 from 2010-06-29 (36
times).

'_geom_angle_publ_flag' value 'Yes' changed to 'yes'
according to /home/saulius/struct/CIF-dictionaries/cif_core.dic
dictionary named 'cif_core.dic' version 2.4.1 from 2010-06-29 (33
times).

'_geom_angle_publ_flag' value 'No' changed to 'no' according
to /home/saulius/struct/CIF-dictionaries/cif_core.dic dictionary
named 'cif_core.dic' version 2.4.1 from 2010-06-29 (88
times).

'_geom_torsion_publ_flag' value 'No' changed to 'no'
according to /home/saulius/struct/CIF-dictionaries/cif_core.dic
dictionary named 'cif_core.dic' version 2.4.1 from 2010-06-29 (24
times).

'_geom_torsion_publ_flag' value 'Yes' changed to 'yes'
according to /home/saulius/struct/CIF-dictionaries/cif_core.dic
dictionary named 'cif_core.dic' version 2.4.1 from 2010-06-29 (9
times).

Automatic conversion script
Id: cif_fix_values 1715 2011-07-08 13:25:40Z adriana 
;
_cod_original_cell_volume 2771.1(6)
_cod_original_sg_symbol_H-M 'P 21/n'
_cod_database_code 2201384
_cod_database_fobs_code 2201384

loop_
_symmetry_equiv_pos_as_xyz
'x, y, z'
'x+1/2, -y+1/2, z+1/2'
'-x, -y, -z'
'-x-1/2, y-1/2, -z-1/2'

loop_
_atom_site_label
_atom_site_fract_x
_atom_site_fract_y
_atom_site_fract_z
_atom_site_U_iso_or_equiv
_atom_site_adp_type
_atom_site_calc_flag
_atom_site_refinement_flags
_atom_site_occupancy
_atom_site_disorder_assembly
_atom_site_disorder_group
_atom_site_type_symbol
Fe1 0.40244(10) 0.91111(11) 0.63558(7) 0.0442(4) Uani d . 1 . . Fe
S1 0.35667(19) 0.7549(2) 0.70546(13) 0.0526(7) Uani d . 1 . . S
S2 0.4050(2) 0.8431(2) 0.51728(13) 0.0545(7) Uani d . 1 . . S
S3 0.4500(2) 1.0903(2) 0.68099(14) 0.0597(7) Uani d . 1 . . S
N4 0.5399(5) 0.8531(7) 0.6593(4) 0.050(2) Uani d . 1 . . N
C14 0.4738(7) 0.7026(9) 0.7429(5) 0.061(3) Uani d . 1 . . C
H14A 0.4944 0.7438 0.7902 0.073 Uiso calc R 1 . . H
H14B 0.4714 0.6167 0.7534 0.073 Uiso calc R 1 . . H
C41 0.5450(8) 0.7256(9) 0.6877(6) 0.074(3) Uani d . 1 . . C
H41A 0.6087 0.7095 0.7125 0.089 Uiso calc R 1 . . H
H41B 0.5326 0.6707 0.6452 0.089 Uiso calc R 1 . . H
C24 0.5299(7) 0.8001(10) 0.5235(5) 0.068(3) Uani d . 1 . . C
H24A 0.5355 0.7130 0.5286 0.082 Uiso calc R 1 . . H
H24B 0.5548 0.8234 0.4773 0.082 Uiso calc R 1 . . H
C42 0.5879(7) 0.8599(11) 0.5902(5) 0.074(3) Uani d . 1 . . C
H42A 0.6495 0.8207 0.5997 0.089 Uiso calc R 1 . . H
H42B 0.5983 0.9439 0.5782 0.089 Uiso calc R 1 . . H
C34 0.5772(7) 1.0631(9) 0.7032(6) 0.066(3) Uani d . 1 . . C
H34A 0.6099 1.0868 0.6608 0.079 Uiso calc R 1 . . H
H34B 0.6026 1.1103 0.7470 0.079 Uiso calc R 1 . . H
C43 0.5920(8) 0.9311(9) 0.7192(6) 0.075(3) Uani d . 1 . . C
H43A 0.6594 0.9131 0.7232 0.090 Uiso calc R 1 . . H
H43B 0.5705 0.9122 0.7674 0.090 Uiso calc R 1 . . H
C1 0.2916(9) 0.9729(9) 0.6158(6) 0.069(3) Uani d . 1 . . C
O1 0.2190(6) 1.0200(8) 0.6028(7) 0.129(4) Uani d . 1 . . O
Fe2 0.33136(10) 0.69828(12) 0.58149(7) 0.0455(4) Uani d . 1 . . Fe
Fe3 0.23887(10) 0.52547(12) 0.49710(7) 0.0518(4) Uani d . 1 A . Fe
S4 0.17006(19) 0.6872(2) 0.54539(14) 0.0570(7) Uani d . 1 A . S
S5 0.39107(18) 0.5158(2) 0.55223(14) 0.0535(7) Uani d . 1 A . S
S6 0.1667(3) 0.3880(3) 0.42039(16) 0.0873(11) Uani d . 1 A . S
N7 0.2024(5) 0.4255(7) 0.5862(4) 0.048(2) Uani d . 1 . . N
C47 0.1181(7) 0.6135(9) 0.6231(6) 0.071(3) Uani d . 1 . . C
H47A 0.1167 0.6696 0.6648 0.085 Uiso calc PR 0.541(15) A 1 H
H47B 0.0534 0.5884 0.6060 0.085 Uiso calc PR 0.541(15) A 1 H
H47C 0.1553 0.6333 0.6710 0.085 Uiso calc PR 0.459(15) A 2 H
H47D 0.0537 0.6426 0.6244 0.085 Uiso calc PR 0.459(15) A 2 H
C74A 0.1801(13) 0.5015(15) 0.6496(9) 0.046(5) Uiso d P 0.541(15) A 1 C
H74A 0.2391 0.5288 0.6781 0.056 Uiso calc PR 0.541(15) A 1 H
H74B 0.1466 0.4530 0.6831 0.056 Uiso calc PR 0.541(15) A 1 H
C74B 0.1170(16) 0.4798(19) 0.6118(12) 0.053(7) Uiso d P 0.459(15) A 2 C
H74C 0.1069 0.4419 0.6592 0.063 Uiso calc PR 0.459(15) A 2 H
H74D 0.0628 0.4598 0.5750 0.063 Uiso calc PR 0.459(15) A 2 H
C57 0.3757(7) 0.4138(8) 0.6320(5) 0.062(3) Uani d . 1 . . C
H57A 0.4273 0.3557 0.6393 0.074 Uiso calc PR 0.541(15) A 1 H
H57B 0.3754 0.4599 0.6783 0.074 Uiso calc PR 0.541(15) A 1 H
H57C 0.3823 0.3305 0.6166 0.074 Uiso calc PR 0.459(15) A 2 H
H57D 0.4244 0.4303 0.6741 0.074 Uiso calc PR 0.459(15) A 2 H
C75A 0.2799(12) 0.3483(17) 0.6121(10) 0.051(6) Uiso d P 0.541(15) A 1 C
H75A 0.2868 0.2887 0.5733 0.061 Uiso calc PR 0.541(15) A 1 H
H75B 0.2649 0.3054 0.6566 0.061 Uiso calc PR 0.541(15) A 1 H
C75B 0.2808(13) 0.432(2) 0.6560(11) 0.049(6) Uiso d P 0.459(15) A 2 C
H75C 0.2784 0.5104 0.6803 0.059 Uiso calc PR 0.459(15) A 2 H
H75D 0.2691 0.3705 0.6924 0.059 Uiso calc PR 0.459(15) A 2 H
C67 0.1251(8) 0.2859(10) 0.4893(6) 0.079(4) Uani d . 1 . . C
H67A 0.0646 0.2510 0.4686 0.095 Uiso calc PR 0.541(15) A 1 H
H67B 0.1704 0.2206 0.5002 0.095 Uiso calc PR 0.541(15) A 1 H
H67C 0.0593 0.3038 0.4946 0.095 Uiso calc PR 0.459(15) A 2 H
H67D 0.1284 0.2032 0.4718 0.095 Uiso calc PR 0.459(15) A 2 H
C76A 0.1141(16) 0.350(2) 0.5586(11) 0.077(7) Uiso d P 0.541(15) A 1 C
H76A 0.1027 0.2926 0.5975 0.092 Uiso calc PR 0.541(15) A 1 H
H76B 0.0591 0.4030 0.5499 0.092 Uiso calc PR 0.541(15) A 1 H
C76B 0.1870(18) 0.300(2) 0.5669(12) 0.066(8) Uiso d P 0.459(15) A 2 C
H76C 0.1556 0.2603 0.6057 0.079 Uiso calc PR 0.459(15) A 2 H
H76D 0.2478 0.2602 0.5652 0.079 Uiso calc PR 0.459(15) A 2 H
C2 0.2663(8) 0.6038(10) 0.4178(6) 0.069(3) Uani d . 1 . . C
O2 0.2819(7) 0.6534(8) 0.3642(4) 0.117(4) Uani d . 1 A . O
C81A 0.0452(17) 1.119(2) 0.3078(13) 0.059(7) Uiso d P 0.61(3) B 3 C
H81A 0.0253 1.1800 0.2734 0.070 Uiso calc PR 0.61(3) B 3 H
C82A 0.1288(18) 1.080(3) 0.3086(15) 0.082(8) Uiso d P 0.61(3) B 3 C
H82A 0.1698 1.1166 0.2787 0.099 Uiso calc PR 0.61(3) B 3 H
C83A 0.1600(17) 0.982(2) 0.3539(15) 0.080(7) Uiso d P 0.61(3) B 3 C
H83A 0.2179 0.9445 0.3497 0.096 Uiso calc PR 0.61(3) B 3 H
C84A 0.1037(18) 0.944(2) 0.4035(16) 0.072(9) Uiso d P 0.61(3) B 3 C
H84A 0.1285 0.8900 0.4405 0.086 Uiso calc PR 0.61(3) B 3 H
C85A 0.0073(15) 0.9827(19) 0.4034(10) 0.054(6) Uiso d P 0.61(3) B 3 C
H85A -0.0338 0.9466 0.4335 0.064 Uiso calc PR 0.61(3) B 3 H
C86A -0.0199(16) 1.0778(19) 0.3551(12) 0.062(6) Uiso d P 0.61(3) B 3 C
H86A -0.0796 1.1131 0.3540 0.075 Uiso calc PR 0.61(3) B 3 H
C81B 0.013(2) 1.117(3) 0.3223(17) 0.043(9) Uiso d P 0.39(3) B 4 C
H81B -0.0331 1.1738 0.3065 0.052 Uiso calc PR 0.39(3) B 4 H
C82B 0.097(3) 1.086(3) 0.282(2) 0.067(11) Uiso d P 0.39(3) B 4 C
H82B 0.1050 1.1281 0.2380 0.081 Uiso calc PR 0.39(3) B 4 H
C83B 0.160(2) 1.000(3) 0.307(2) 0.071(11) Uiso d P 0.39(3) B 4 C
H83B 0.2118 0.9855 0.2809 0.086 Uiso calc PR 0.39(3) B 4 H
C84B 0.147(3) 0.927(4) 0.376(2) 0.080(12) Uiso d P 0.39(3) B 4 C
H84B 0.1875 0.8646 0.3929 0.096 Uiso calc PR 0.39(3) B 4 H
C85B 0.069(3) 0.960(3) 0.4126(17) 0.047(10) Uiso d P 0.39(3) B 4 C
H85B 0.0562 0.9186 0.4555 0.057 Uiso calc PR 0.39(3) B 4 H
C86B 0.017(2) 1.047(3) 0.3871(16) 0.045(8) Uiso d P 0.39(3) B 4 C
H86B -0.0287 1.0683 0.4180 0.054 Uiso calc PR 0.39(3) B 4 H

loop_
_atom_site_aniso_label
_atom_site_aniso_U_11
_atom_site_aniso_U_22
_atom_site_aniso_U_33
_atom_site_aniso_U_12
_atom_site_aniso_U_13
_atom_site_aniso_U_23
Fe1 0.0621(9) 0.0286(7) 0.0429(7) -0.0003(7) 0.0108(7) 0.0012(6)
S1 0.0786(19) 0.0424(15) 0.0400(13) -0.0059(14) 0.0196(13) -0.0030(12)
S2 0.087(2) 0.0389(15) 0.0382(13) -0.0060(14) 0.0087(13) 0.0057(11)
S3 0.087(2) 0.0354(14) 0.0577(16) -0.0029(15) 0.0127(14) -0.0044(13)
N4 0.059(5) 0.042(5) 0.049(5) 0.001(4) 0.006(4) 0.003(4)
C14 0.084(8) 0.050(7) 0.047(6) -0.012(6) 0.000(5) 0.014(5)
C41 0.092(9) 0.055(8) 0.071(7) 0.002(6) 0.000(7) 0.023(6)
C24 0.095(9) 0.058(7) 0.058(7) -0.004(7) 0.032(6) -0.008(6)
C42 0.076(8) 0.086(9) 0.065(7) 0.013(7) 0.026(6) 0.021(7)
C34 0.074(8) 0.058(7) 0.061(7) -0.020(6) -0.009(6) 0.010(6)
C43 0.089(9) 0.051(7) 0.081(8) 0.002(6) -0.004(7) 0.017(6)
C1 0.069(8) 0.039(7) 0.096(9) -0.011(6) -0.001(7) -0.012(6)
O1 0.062(6) 0.074(7) 0.244(12) 0.023(5) -0.002(7) -0.001(7)
Fe2 0.0684(10) 0.0311(7) 0.0387(7) -0.0036(7) 0.0131(7) -0.0003(6)
Fe3 0.0777(11) 0.0412(8) 0.0377(7) -0.0092(8) 0.0126(7) -0.0001(7)
S4 0.0692(18) 0.0381(15) 0.0641(16) 0.0054(13) 0.0097(14) 0.0122(13)
S5 0.0628(18) 0.0411(15) 0.0600(16) 0.0003(13) 0.0205(13) -0.0134(13)
S6 0.131(3) 0.076(2) 0.0520(17) -0.034(2) -0.0005(18) -0.0125(16)
N7 0.060(5) 0.036(5) 0.050(5) 0.009(4) 0.011(4) 0.008(4)
C47 0.075(8) 0.061(8) 0.085(8) 0.012(6) 0.047(6) 0.020(6)
C57 0.085(8) 0.029(5) 0.067(7) 0.001(6) -0.006(6) -0.007(5)
C67 0.096(9) 0.061(8) 0.076(8) -0.026(7) -0.013(7) 0.002(6)
C2 0.101(9) 0.055(7) 0.053(7) -0.012(7) 0.014(6) -0.002(6)
O2 0.203(10) 0.111(7) 0.043(4) -0.052(7) 0.038(5) 0.011(5)

loop_
_atom_type_symbol
_atom_type_description
_atom_type_scat_dispersion_real
_atom_type_scat_dispersion_imag
_atom_type_scat_source
C C 0.0033 0.0016 'International Tables Vol C Tables 4.2.6.8 and 6.1.1.4'
H H 0.0000 0.0000 'International Tables Vol C Tables 4.2.6.8 and 6.1.1.4'
Fe Fe 0.3463 0.8444 'International Tables Vol C Tables 4.2.6.8 and 6.1.1.4'
N N 0.0061 0.0033 'International Tables Vol C Tables 4.2.6.8 and 6.1.1.4'
O O 0.0106 0.0060 'International Tables Vol C Tables 4.2.6.8 and 6.1.1.4'
S S 0.1246 0.1234 'International Tables Vol C Tables 4.2.6.8 and 6.1.1.4'

loop_
_geom_angle_atom_site_label_1
_geom_angle_atom_site_label_2
_geom_angle_atom_site_label_3
_geom_angle
_geom_angle_publ_flag
C1 Fe1 N4 174.7(4) yes
C1 Fe1 S3 87.0(3) yes
N4 Fe1 S3 88.1(2) yes
C1 Fe1 S2 93.6(4) yes
N4 Fe1 S2 87.8(2) yes
S3 Fe1 S2 127.13(11) yes
C1 Fe1 S1 95.7(4) yes
N4 Fe1 S1 88.7(2) yes
S3 Fe1 S1 125.14(11) yes
S2 Fe1 S1 107.43(10) yes
C1 Fe1 Fe2 89.1(3) no
N4 Fe1 Fe2 95.9(2) no
S3 Fe1 Fe2 175.77(10) no
S2 Fe1 Fe2 54.52(7) no
S1 Fe1 Fe2 53.91(7) no
C14 S1 Fe1 97.7(3) no
C14 S1 Fe2 107.2(3) no
Fe1 S1 Fe2 72.48(8) yes
C24 S2 Fe1 99.3(3) no
C24 S2 Fe2 106.6(3) no
Fe1 S2 Fe2 72.75(8) yes
C34 S3 Fe1 100.3(3) no
C42 N4 C43 109.2(8) no
C42 N4 C41 108.7(8) no
C43 N4 C41 107.7(7) no
C42 N4 Fe1 109.7(6) no
C43 N4 Fe1 109.8(6) no
C41 N4 Fe1 111.7(6) no
C41 C14 S1 111.2(7) no
N4 C41 C14 111.7(9) no
C42 C24 S2 111.2(7) no
N4 C42 C24 111.8(8) no
C43 C34 S3 108.2(7) no
N4 C43 C34 112.5(8) no
O1 C1 Fe1 176.6(10) yes
S5 Fe2 S1 116.63(11) yes
S5 Fe2 S2 107.48(10) yes
S1 Fe2 S2 105.37(10) yes
S5 Fe2 S4 105.88(11) yes
S1 Fe2 S4 108.38(11) yes
S2 Fe2 S4 113.33(10) yes
S5 Fe2 Fe3 53.54(8) no
S1 Fe2 Fe3 138.41(9) no
S2 Fe2 Fe3 116.15(8) no
S4 Fe2 Fe3 53.44(8) no
S5 Fe2 Fe1 136.53(9) no
S1 Fe2 Fe1 53.61(7) no
S2 Fe2 Fe1 52.73(7) no
S4 Fe2 Fe1 117.44(9) no
Fe3 Fe2 Fe1 164.28(7) yes
C2 Fe3 N7 176.5(4) yes
C2 Fe3 S6 88.5(3) yes
N7 Fe3 S6 88.0(2) yes
C2 Fe3 S5 94.5(4) yes
N7 Fe3 S5 87.5(2) yes
S6 Fe3 S5 125.40(13) yes
C2 Fe3 S4 93.8(4) yes
N7 Fe3 S4 88.3(2) yes
S6 Fe3 S4 126.39(14) yes
S5 Fe3 S4 107.83(11) yes
C2 Fe3 Fe2 87.5(3) no
N7 Fe3 Fe2 95.9(2) no
S6 Fe3 Fe2 175.95(11) no
S5 Fe3 Fe2 54.20(7) no
S4 Fe3 Fe2 54.77(8) no
C47 S4 Fe3 99.7(3) no
C47 S4 Fe2 106.9(4) no
Fe3 S4 Fe2 71.79(9) yes
C57 S5 Fe3 99.5(3) no
C57 S5 Fe2 106.4(3) no
Fe3 S5 Fe2 72.26(9) yes
C67 S6 Fe3 100.0(3) no
C75A N7 C76B 65.5(12) no
C75A N7 C74B 140.8(12) no
C76B N7 C74B 111.2(14) no
C75A N7 C74A 108.9(11) no
C76B N7 C74A 133.7(13) no
C74B N7 C74A 42.9(9) no
C75A N7 C76A 110.1(13) no
C76B N7 C76A 46.1(11) no
C74B N7 C76A 69.6(12) no
C74A N7 C76A 108.1(12) no
C75A N7 C75B 47.7(9) no
C76B N7 C75B 107.8(13) no
C74B N7 C75B 105.3(12) no
C74A N7 C75B 64.0(10) no
C76A N7 C75B 138.7(12) no
C75A N7 Fe3 108.4(8) no
C76B N7 Fe3 112.4(10) no
C74B N7 Fe3 108.4(9) no
C74A N7 Fe3 112.6(8) no
C76A N7 Fe3 108.6(9) no
C75B N7 Fe3 111.6(8) no
C74B C47 C74A 41.2(9) no
C74B C47 S4 109.6(10) no
C74A C47 S4 108.5(8) no
N7 C74A C47 112.9(12) no
N7 C74B C47 116.8(15) no
C75B C57 C75A 47.4(9) no
C75B C57 S5 109.8(9) no
C75A C57 S5 107.2(8) no
N7 C75A C57 114.4(13) no
C57 C75B N7 110.2(14) no
C76A C67 C76B 45.7(10) no
C76A C67 S6 110.4(11) no
C76B C67 S6 110.3(10) no
C67 C76A N7 111.7(15) no
N7 C76B C67 111.0(16) no
O2 C2 Fe3 177.7(10) yes
C82A C81A C86A 125(2) no
C81A C82A C83A 120(2) no
C84A C83A C82A 117(3) no
C83A C84A C85A 124(2) no
C86A C85A C84A 114.7(18) no
C85A C86A C81A 118.0(18) no
C86B C81B C82B 109(3) no
C83B C82B C81B 122(3) no
C82B C83B C84B 120(3) no
C85B C84B C83B 116(3) no
C86B C85B C84B 119(3) no
C85B C86B C81B 133(3) no

loop_
_geom_bond_atom_site_label_1
_geom_bond_atom_site_label_2
_geom_bond_site_symmetry_2
_geom_bond_distance
_geom_bond_publ_flag
Fe1 C1 . 1.708(13) yes
Fe1 N4 . 2.043(8) yes
Fe1 S3 . 2.214(3) yes
Fe1 S2 . 2.243(3) yes
Fe1 S1 . 2.272(3) yes
Fe1 Fe2 . 2.6917(18) yes
S1 C14 . 1.805(10) no
S1 Fe2 . 2.281(3) yes
S2 C24 . 1.822(10) no
S2 Fe2 . 2.295(3) yes
S3 C34 . 1.820(10) no
N4 C42 . 1.481(11) no
N4 C43 . 1.493(12) no
N4 C41 . 1.498(11) no
C14 C41 . 1.516(13) no
C24 C42 . 1.510(12) no
C34 C43 . 1.498(13) no
C1 O1 . 1.150(12) yes
Fe2 S5 . 2.276(3) yes
Fe2 S4 . 2.298(3) yes
Fe2 Fe3 . 2.6721(18) yes
Fe3 C2 . 1.743(11) yes
Fe3 N7 . 2.054(7) yes
Fe3 S6 . 2.209(3) yes
Fe3 S5 . 2.256(3) yes
Fe3 S4 . 2.260(3) yes
S4 C47 . 1.838(9) no
S5 C57 . 1.850(10) no
S6 C67 . 1.820(10) no
N7 C75A . 1.422(17) no
N7 C76B . 1.45(2) no
N7 C74B . 1.47(2) no
N7 C74A . 1.474(17) no
N7 C76A . 1.53(2) no
N7 C75B . 1.56(2) no
C47 C74B . 1.49(2) no
C47 C74A . 1.558(18) no
C57 C75B . 1.47(2) no
C57 C75A . 1.540(18) no
C67 C76A . 1.45(2) no
C67 C76B . 1.55(2) no
C2 O2 . 1.148(11) yes
C81A C82A . 1.26(3) no
C81A C86A . 1.40(3) no
C82A C83A . 1.39(3) no
C83A C84A . 1.33(3) no
C84A C85A . 1.43(3) no
C85A C86A . 1.38(3) no
C81B C82B . 1.50(5) no
C81B C86B . 1.38(4) no
C82B C83B . 1.34(5) no
C83B C84B . 1.50(5) no
C84B C85B . 1.40(5) no
C85B C86B . 1.26(4) no

loop_
_geom_torsion_atom_site_label_1
_geom_torsion_atom_site_label_2
_geom_torsion_atom_site_label_3
_geom_torsion_atom_site_label_4
_geom_torsion
_geom_torsion_publ_flag
Fe2 S1 C14 C41 42.9(8) no
Fe1 S1 C14 C41 -31.1(7) no
S1 C14 C41 N4 49.3(10) yes
C14 C41 N4 Fe1 -41.7(10) no
Fe2 S2 C24 C42 -93.0(7) no
Fe1 S2 C24 C42 -18.4(8) no
S2 C24 C42 N4 44.8(11) yes
C24 C42 N4 Fe1 -50.1(10) no
Fe1 S3 C34 C43 -27.2(8) no
S3 C34 C43 N4 49.8(11) yes
C34 C43 N4 Fe1 -48.0(10) no
Fe2 S4 C47 C74A -45.4(10) no
Fe3 S4 C47 C74A 28.4(10) no
S4 C47 C74A N7 -47.3(15) yes
C47 C74A N7 Fe3 42.7(14) no
Fe2 S4 C47 C74B -89.1(12) no
Fe3 S4 C47 C74B -15.3(12) no
S4 C47 C74B N7 41.9(19) yes
C47 C74B N7 Fe3 -47.6(18) no
Fe2 S5 C57 C75A 92.8(9) no
Fe3 S5 C57 C75A 18.7(9) no
S5 C57 C75A N7 -48.4(14) yes
C57 C75A N7 Fe3 54.1(14) no
Fe2 S5 C57 C75B 42.8(11) no
Fe3 S5 C57 C75B -31.4(10) no
S5 C57 C75B N7 50.6(15) yes
C57 C75B N7 Fe3 -46.2(15) no
Fe3 S6 C67 C76A 25.3(12) no
S6 C67 C76A N7 -49.2(18) yes
C67 C76A N7 Fe3 49.2(18) no
Fe3 S6 C67 C76B -23.6(13) no
S6 C67 C76B N7 45.4(19) yes
C67 C76B N7 Fe3 -45.5(19) no
